data_2236428
loop_
_publ_author_name
'Zhang, Xinwen'

_publ_section_title
;
 2-Hydroxy-<i>N</i>'-methylbenzohydrazide
;
_journal_coeditor_code LH5501
_journal_issue 9
_journal_name_full 'Acta Crystallographica Section E'
_journal_page_first o2686
_journal_paper_doi 10.1107/S160053681203468X
_journal_volume 68
_journal_year 2012
_chemical_formula_iupac 'C8 H10 N2 O2'
_chemical_formula_moiety 'C8 H10 N2 O2'
_chemical_formula_sum 'C8 H10 N2 O2'
_chemical_formula_weight 166.18
_chemical_name_systematic
;
2-Hydroxy-<i>N</i>'-methylbenzohydrazide
;
_space_group_IT_number 14
_symmetry_cell_setting monoclinic
_symmetry_space_group_name_Hall '-P 2ybc'
_symmetry_space_group_name_H-M 'P 1 21/c 1'
_atom_sites_solution_hydrogens geom
_atom_sites_solution_primary direct
_atom_sites_solution_secondary difmap
_audit_creation_method SHELXL-97
_cell_angle_alpha 90.00
_cell_angle_beta 96.898(2)
_cell_angle_gamma 90.00
_cell_formula_units_Z 4
_cell_length_a 7.4863(10)
_cell_length_b 14.706(2)
_cell_length_c 7.7232(11)
_cell_measurement_reflns_used 1880
_cell_measurement_temperature 294(2)
_cell_measurement_theta_max 26.48
_cell_measurement_theta_min 2.74
_cell_volume 844.1(2)
_computing_cell_refinement 'SAINT (Bruker, 2001)'
_computing_data_collection 'SMART (Bruker, 2001)'
_computing_data_reduction 'SAINT (Bruker, 2001)'
_computing_molecular_graphics 'SHELXTL (Sheldrick, 2008)'
_computing_publication_material 'SHELXTL (Sheldrick, 2008)'
_computing_structure_refinement 'SHELXL97 (Sheldrick, 2008)'
_computing_structure_solution 'SHELXS97 (Sheldrick, 2008)'
_diffrn_ambient_temperature 294(2)
_diffrn_measured_fraction_theta_full 0.998
_diffrn_measured_fraction_theta_max 0.998
_diffrn_measurement_device_type 'Bruker SMART CCD'
_diffrn_measurement_method '\f and \w scans'
_diffrn_radiation_monochromator graphite
_diffrn_radiation_source 'fine-focus sealed tube'
_diffrn_radiation_type MoK\a
_diffrn_radiation_wavelength 0.71073
_diffrn_reflns_av_R_equivalents 0.0452
_diffrn_reflns_av_sigmaI/netI 0.0355
_diffrn_reflns_limit_h_max 9
_diffrn_reflns_limit_h_min -7
_diffrn_reflns_limit_k_max 18
_diffrn_reflns_limit_k_min -16
_diffrn_reflns_limit_l_max 9
_diffrn_reflns_limit_l_min -9
_diffrn_reflns_number 6478
_diffrn_reflns_theta_full 26.99
_diffrn_reflns_theta_max 26.99
_diffrn_reflns_theta_min 2.74
_exptl_absorpt_coefficient_mu 0.096
_exptl_absorpt_correction_T_max 0.9811
_exptl_absorpt_correction_T_min 0.9718
_exptl_absorpt_correction_type multi-scan
_exptl_absorpt_process_details '(SADABS; Sheldrick, 1996)'
_exptl_crystal_colour colorless
_exptl_crystal_density_diffrn 1.308
_exptl_crystal_density_method 'not measured'
_exptl_crystal_description block
_exptl_crystal_F_000 352
_exptl_crystal_size_max 0.30
_exptl_crystal_size_mid 0.20
_exptl_crystal_size_min 0.20
_refine_diff_density_max 0.163
_refine_diff_density_min -0.262
_refine_ls_extinction_method none
_refine_ls_goodness_of_fit_ref 1.030
_refine_ls_hydrogen_treatment mixed
_refine_ls_matrix_type full
_refine_ls_number_parameters 119
_refine_ls_number_reflns 1837
_refine_ls_number_restraints 0
_refine_ls_restrained_S_all 1.030
_refine_ls_R_factor_all 0.0631
_refine_ls_R_factor_gt 0.0478
_refine_ls_shift/su_max 0.001
_refine_ls_shift/su_mean 0.000
_refine_ls_structure_factor_coef Fsqd
_refine_ls_weighting_details 'calc w=1/[\s^2^(Fo^2^)+(0.0724P)^2^] where P=(Fo^2^+2Fc^2^)/3'
_refine_ls_weighting_scheme calc
_refine_ls_wR_factor_gt 0.1213
_refine_ls_wR_factor_ref 0.1294
_reflns_number_gt 1381
_reflns_number_total 1837
_reflns_threshold_expression I>2\s(I)
_cod_data_source_file lh5501.cif
_cod_data_source_block I
_cod_original_sg_symbol_H-M 'P 21/c'
_cod_database_code 2236428
_cod_database_fobs_code 2236428

loop_
_symmetry_equiv_pos_as_xyz
'x, y, z'
'-x, y+1/2, -z+1/2'
'-x, -y, -z'
'x, -y-1/2, z-1/2'

loop_
_atom_site_type_symbol
_atom_site_label
_atom_site_fract_x
_atom_site_fract_y
_atom_site_fract_z
_atom_site_U_iso_or_equiv
_atom_site_adp_type
_atom_site_calc_flag
_atom_site_refinement_flags
_atom_site_occupancy
_atom_site_symmetry_multiplicity
C C1 0.75411(17) 0.59342(9) 0.39608(15) 0.0389(3) Uani d . 1 1
C C2 0.88807(19) 0.63880(10) 0.50734(17) 0.0467(4) Uani d . 1 1
C C3 0.8400(2) 0.68846(12) 0.6475(2) 0.0593(4) Uani d . 1 1
H H3 0.9278 0.7199 0.7192 0.071 Uiso calc R 1 1
C C4 0.6643(2) 0.69159(11) 0.68107(19) 0.0576(4) Uani d . 1 1
H H4 0.6344 0.7240 0.7769 0.069 Uiso calc R 1 1
C C5 0.5313(2) 0.64697(10) 0.57369(18) 0.0496(4) Uani d . 1 1
H H5 0.4122 0.6494 0.5965 0.060 Uiso calc R 1 1
C C6 0.57723(19) 0.59916(9) 0.43321(17) 0.0432(4) Uani d . 1 1
H H6 0.4874 0.5697 0.3605 0.052 Uiso calc R 1 1
C C7 0.80781(18) 0.54385(10) 0.24308(16) 0.0423(4) Uani d . 1 1
C C8 0.7418(3) 0.36724(13) 0.0064(2) 0.0769(6) Uani d . 1 1
H H8A 0.8366 0.3593 0.1005 0.115 Uiso calc R 1 1
H H8B 0.7758 0.3395 -0.0973 0.115 Uiso calc R 1 1
H H8C 0.6338 0.3392 0.0363 0.115 Uiso calc R 1 1
N N1 0.67678(17) 0.50872(10) 0.13066(14) 0.0514(4) Uani d . 1 1
H H1A 0.565(3) 0.5176(12) 0.139(2) 0.062 Uiso d . 1 1
N N2 0.71005(17) 0.46382(10) -0.02434(14) 0.0498(4) Uani d . 1 1
H H2A 0.805(2) 0.4910(11) -0.058(2) 0.060 Uiso d . 1 1
O O1 1.06320(14) 0.63710(9) 0.48180(15) 0.0688(4) Uani d . 1 1
H H1B 1.071(3) 0.6000(15) 0.388(3) 0.103 Uiso d . 1 1
O O2 0.96759(14) 0.53627(8) 0.21771(13) 0.0597(4) Uani d . 1 1

loop_
_atom_site_aniso_label
_atom_site_aniso_U_11
_atom_site_aniso_U_22
_atom_site_aniso_U_33
_atom_site_aniso_U_12
_atom_site_aniso_U_13
_atom_site_aniso_U_23
C1 0.0367(8) 0.0413(8) 0.0386(7) 0.0003(6) 0.0045(5) 0.0015(5)
C2 0.0368(8) 0.0526(9) 0.0497(7) 0.0011(6) 0.0014(6) -0.0013(6)
C3 0.0537(10) 0.0643(11) 0.0576(9) -0.0045(8) -0.0034(7) -0.0194(7)
C4 0.0604(11) 0.0587(10) 0.0547(8) 0.0022(8) 0.0112(7) -0.0166(7)
C5 0.0436(9) 0.0534(9) 0.0540(8) -0.0020(7) 0.0154(6) -0.0050(7)
C6 0.0397(8) 0.0466(8) 0.0438(7) -0.0051(6) 0.0064(5) -0.0015(6)
C7 0.0339(8) 0.0515(9) 0.0422(7) -0.0005(6) 0.0069(5) 0.0013(6)
C8 0.0874(15) 0.0714(14) 0.0732(11) 0.0043(10) 0.0149(9) -0.0133(9)
N1 0.0346(7) 0.0761(9) 0.0442(6) 0.0007(6) 0.0077(5) -0.0167(6)
N2 0.0402(7) 0.0668(9) 0.0438(6) -0.0031(6) 0.0113(5) -0.0136(6)
O1 0.0349(7) 0.0969(10) 0.0734(7) -0.0048(6) 0.0013(5) -0.0247(7)
O2 0.0352(6) 0.0868(9) 0.0586(6) -0.0012(5) 0.0113(4) -0.0172(5)

loop_
_atom_type_symbol
_atom_type_description
_atom_type_scat_dispersion_real
_atom_type_scat_dispersion_imag
_atom_type_scat_source
C C 0.0033 0.0016 'International Tables Vol C Tables 4.2.6.8 and 6.1.1.4'
H H 0.0000 0.0000 'International Tables Vol C Tables 4.2.6.8 and 6.1.1.4'
N N 0.0061 0.0033 'International Tables Vol C Tables 4.2.6.8 and 6.1.1.4'
O O 0.0106 0.0060 'International Tables Vol C Tables 4.2.6.8 and 6.1.1.4'

loop_
_geom_angle_atom_site_label_1
_geom_angle_atom_site_label_2
_geom_angle_atom_site_label_3
_geom_angle
C6 C1 C2 118.12(12)
C6 C1 C7 123.34(11)
C2 C1 C7 118.52(13)
O1 C2 C3 118.09(13)
O1 C2 C1 122.37(12)
C3 C2 C1 119.53(14)
C4 C3 C2 120.61(13)
C4 C3 H3 119.7
C2 C3 H3 119.7
C3 C4 C5 120.57(13)
C3 C4 H4 119.7
C5 C4 H4 119.7
C6 C5 C4 119.14(14)
C6 C5 H5 120.4
C4 C5 H5 120.4
C5 C6 C1 122.00(13)
C5 C6 H6 119.0
C1 C6 H6 119.0
O2 C7 N1 120.69(12)
O2 C7 C1 121.90(12)
N1 C7 C1 117.40(12)
N2 C8 H8A 109.5
N2 C8 H8B 109.5
H8A C8 H8B 109.5
N2 C8 H8C 109.5
H8A C8 H8C 109.5
H8B C8 H8C 109.5
C7 N1 N2 122.75(12)
C7 N1 H1A 122.9(11)
N2 N1 H1A 113.8(11)
N1 N2 C8 111.07(12)
N1 N2 H2A 105.5(10)
C8 N2 H2A 111.6(11)
C2 O1 H1B 106.4(14)

loop_
_geom_bond_atom_site_label_1
_geom_bond_atom_site_label_2
_geom_bond_distance
C1 C6 1.3907(19)
C1 C2 1.4081(18)
C1 C7 1.4844(18)
C2 O1 1.3493(17)
C2 C3 1.388(2)
C3 C4 1.372(2)
C3 H3 0.9300
C4 C5 1.383(2)
C4 H4 0.9300
C5 C6 1.3709(19)
C5 H5 0.9300
C6 H6 0.9300
C7 O2 1.2401(16)
C7 N1 1.3336(18)
C8 N2 1.455(2)
C8 H8A 0.9600
C8 H8B 0.9600
C8 H8C 0.9600
N1 N2 1.4152(16)
N1 H1A 0.859(19)
N2 H2A 0.884(18)
O1 H1B 0.91(2)

loop_
_geom_hbond_atom_site_label_D
_geom_hbond_atom_site_label_H
_geom_hbond_atom_site_label_A
_geom_hbond_site_symmetry_A
_geom_hbond_distance_DH
_geom_hbond_distance_HA
_geom_hbond_distance_DA
_geom_hbond_angle_DHA
_geom_hbond_publ_flag
O1 H1B O2 . 0.91(2) 1.72(2) 2.5535(15) 150(2) yes
N1 H1A N2 3_665 0.859(19) 2.16(2) 2.9415(18) 151.9(15) yes
N1 H1A N1 3_665 0.859(19) 2.619(18) 3.1403(18) 120.4(13) yes
N2 H2A O2 3_765 0.884(18) 2.253(17) 2.9866(16) 140.3(14) yes
C4 H4 Cg 4_576 0.93 2.83 3.6713(13) 152 yes

loop_
_geom_torsion_atom_site_label_1
_geom_torsion_atom_site_label_2
_geom_torsion_atom_site_label_3
_geom_torsion_atom_site_label_4
_geom_torsion
C6 C1 C2 O1 179.99(12)
C7 C1 C2 O1 -1.5(2)
C6 C1 C2 C3 -1.0(2)
C7 C1 C2 C3 177.58(13)
O1 C2 C3 C4 -179.12(15)
C1 C2 C3 C4 1.8(2)
C2 C3 C4 C5 -1.4(2)
C3 C4 C5 C6 0.2(2)
C4 C5 C6 C1 0.6(2)
C2 C1 C6 C5 -0.2(2)
C7 C1 C6 C5 -178.69(12)
C6 C1 C7 O2 -176.57(13)
C2 C1 C7 O2 5.0(2)
C6 C1 C7 N1 4.7(2)
C2 C1 C7 N1 -173.80(13)
O2 C7 N1 N2 -1.9(2)
C1 C7 N1 N2 176.89(12)
C7 N1 N2 C8 88.87(18)

loop_
_cod_related_entry_id
_cod_related_entry_database
_cod_related_entry_code
1 ChemSpider 16228915
